data_4343480
loop_
_publ_author_name
'Wu, Xialu'
'Ding, Nini'
'Zhang, Wenhua'
'Xue, Fei'
'Hor, T. S. Andy'

_publ_section_title
;
 Spacer-Directed Selective Assembly of Copper Square or Hexagon and
 Ring-Stacks or Coordination Nanotubes.
;
_journal_issue 14
_journal_name_full 'Inorganic chemistry'
_journal_page_first 6680
_journal_page_last 6686
_journal_paper_doi 10.1021/ic502552y
_journal_volume 54
_journal_year 2015
_chemical_formula_sum 'C78 H92 Cl4 Cu4 N12 O32'
_chemical_formula_weight 2105.60
_chemical_name_systematic
; 
 ? 
;
_space_group_IT_number 2
_symmetry_cell_setting triclinic
_symmetry_space_group_name_Hall '-P 1'
_symmetry_space_group_name_H-M 'P -1'
_atom_sites_solution_hydrogens geom
_atom_sites_solution_primary direct
_atom_sites_solution_secondary difmap
_audit_creation_method SHELXL-97
_cell_angle_alpha 105.772(2)
_cell_angle_beta 95.212(3)
_cell_angle_gamma 96.396(3)
_cell_formula_units_Z 1
_cell_length_a 7.1195(9)
_cell_length_b 17.584(2)
_cell_length_c 18.791(2)
_cell_measurement_reflns_used 932
_cell_measurement_temperature 100(2)
_cell_measurement_theta_max 26.32
_cell_measurement_theta_min 2.87
_cell_volume 2231.7(4)
_computing_cell_refinement 'Bruker SMART'
_computing_data_collection 'Bruker SMART'
_computing_data_reduction 'Bruker SAINT'
_computing_molecular_graphics 'Bruker SHELXTL'
_computing_publication_material 'Bruker SHELXTL'
_computing_structure_refinement 'SHELXL-97 (Sheldrick, 1997)'
_computing_structure_solution 'SHELXS-97 (Sheldrick, 1990)'
_diffrn_ambient_temperature 100(2)
_diffrn_measured_fraction_theta_full 0.996
_diffrn_measured_fraction_theta_max 0.996
_diffrn_measurement_device_type 'CCD area detector'
_diffrn_measurement_method 'phi and omega scans'
_diffrn_radiation_monochromator graphite
_diffrn_radiation_source 'fine-focus sealed tube'
_diffrn_radiation_type MoK\a
_diffrn_radiation_wavelength 0.71073
_diffrn_reflns_av_R_equivalents 0.0399
_diffrn_reflns_av_sigmaI/netI 0.0470
_diffrn_reflns_limit_h_max 9
_diffrn_reflns_limit_h_min -9
_diffrn_reflns_limit_k_max 22
_diffrn_reflns_limit_k_min -22
_diffrn_reflns_limit_l_max 24
_diffrn_reflns_limit_l_min -24
_diffrn_reflns_number 29400
_diffrn_reflns_theta_full 27.49
_diffrn_reflns_theta_max 27.49
_diffrn_reflns_theta_min 1.14
_exptl_absorpt_coefficient_mu 1.150
_exptl_absorpt_correction_T_max 0.9036
_exptl_absorpt_correction_T_min 0.6823
_exptl_absorpt_correction_type multi-scan
_exptl_absorpt_process_details 'Sadabs, (Sheldrick 2012)'
_exptl_crystal_colour Blue
_exptl_crystal_density_diffrn 1.567
_exptl_crystal_density_meas ?
_exptl_crystal_density_method 'not measured'
_exptl_crystal_description Block
_exptl_crystal_F_000 1084
_exptl_crystal_size_max 0.36
_exptl_crystal_size_mid 0.15
_exptl_crystal_size_min 0.09
_refine_diff_density_max 1.015
_refine_diff_density_min -1.353
_refine_diff_density_rms 0.104
_refine_ls_extinction_method none
_refine_ls_goodness_of_fit_ref 1.048
_refine_ls_hydrogen_treatment mixed
_refine_ls_matrix_type full
_refine_ls_number_parameters 661
_refine_ls_number_reflns 10212
_refine_ls_number_restraints 95
_refine_ls_restrained_S_all 1.074
_refine_ls_R_factor_all 0.0579
_refine_ls_R_factor_gt 0.0450
_refine_ls_shift/su_max 0.001
_refine_ls_shift/su_mean 0.000
_refine_ls_structure_factor_coef Fsqd
_refine_ls_weighting_details 'calc w=1/[\s^2^(Fo^2^)+(0.0735P)^2^+1.4814P] where P=(Fo^2^+2Fc^2^)/3'
_refine_ls_weighting_scheme calc
_refine_ls_wR_factor_gt 0.1191
_refine_ls_wR_factor_ref 0.1305
_reflns_number_gt 8260
_reflns_number_total 10212
_reflns_threshold_expression >2sigma(I)
_cod_data_source_file ic502552y_si_002.cif
_cod_data_source_block c384
_cod_depositor_comments
;
The following automatic conversions were performed:

'_symmetry_cell_setting' value 'Triclinic' changed to 'triclinic'
according to
/usr/data/users/saulius/crontab/automatic-downloads/rss-feeds/ACS/lib/dictionaries/cif_core.dic
dictionary named 'cif_core.dic' version 2.4.2 from 2011-04-26.

'_exptl_absorpt_correction_type' value 'Multi-scan' changed to
'multi-scan' according to
/usr/data/users/saulius/crontab/automatic-downloads/rss-feeds/ACS/lib/dictionaries/cif_core.dic
dictionary named 'cif_core.dic' version 2.4.2 from 2011-04-26.

'_exptl_crystal_density_meas' value 'Not Measured' was changed to '?'
- the value is perceived as not measured.

Automatic conversion script
Id: cif_fix_values 3271 2015-04-21 07:52:19Z andrius 

 Adding full bibliography for 4343476--4343480.cif.
;
_cod_original_cell_volume 2231.6(5)
_cod_original_sg_symbol_H-M P-1
_cod_database_code 4343480

loop_
_symmetry_equiv_pos_as_xyz
'x, y, z'
'-x, -y, -z'

loop_
_atom_site_label
_atom_site_type_symbol
_atom_site_fract_x
_atom_site_fract_y
_atom_site_fract_z
_atom_site_U_iso_or_equiv
_atom_site_adp_type
_atom_site_occupancy
_atom_site_symmetry_multiplicity
_atom_site_calc_flag
_atom_site_refinement_flags
_atom_site_disorder_assembly
_atom_site_disorder_group
Cu1 Cu 0.47041(5) -0.143206(19) 0.679686(18) 0.01650(10) Uani 1 1 d . . .
Cu2 Cu 1.10938(5) 0.300867(19) 0.977915(18) 0.01675(10) Uani 1 1 d . . .
O1 O 0.5448(3) -0.04300(11) 0.75806(11) 0.0196(4) Uani 1 1 d . . .
O2 O 0.8047(3) -0.09757(13) 0.77814(14) 0.0347(6) Uani 1 1 d . . .
O3 O -0.0419(3) -0.26669(12) 0.93476(11) 0.0190(4) Uani 1 1 d . . .
O4 O 0.2295(3) -0.30998(12) 0.96300(11) 0.0220(4) Uani 1 1 d . . .
O5 O 0.1969(3) -0.10696(14) 0.63529(12) 0.0264(5) Uani 1 1 d D . .
H5X H 0.107(4) -0.1447(15) 0.6164(19) 0.032 Uiso 1 1 d D . .
O6 O 1.4014(3) 0.26580(15) 0.96452(14) 0.0329(5) Uani 1 1 d D . .
H6X H 1.499(3) 0.275(2) 0.9963(13) 0.039 Uiso 1 1 d D . .
H6Y H 1.427(4) 0.253(2) 0.9201(7) 0.039 Uiso 1 1 d D . .
N1 N 0.9890(3) 0.19297(14) 0.91421(13) 0.0206(5) Uani 1 1 d . . .
N2 N 0.3603(3) -0.19226(14) 0.75394(13) 0.0187(5) Uani 1 1 d . . .
N3 N 0.4500(3) -0.24354(15) 0.59651(13) 0.0206(5) Uani 1 1 d . . .
N4 N 0.5898(3) -0.09685(14) 0.60519(13) 0.0180(5) Uani 1 1 d . . .
N5 N 1.2219(3) 0.40969(14) 1.04023(13) 0.0181(5) Uani 1 1 d . . .
N6 N 1.0929(3) 0.35862(14) 0.89820(13) 0.0191(5) Uani 1 1 d . . .
C1 C 0.7138(4) -0.04076(17) 0.78819(17) 0.0210(6) Uani 1 1 d . . .
C2 C 0.8094(4) 0.18146(18) 0.88197(17) 0.0236(6) Uani 1 1 d . . .
H2 H 0.7443 0.2265 0.8863 0.028 Uiso 1 1 calc R . .
C3 C 0.7140(4) 0.10706(18) 0.84256(17) 0.0233(6) Uani 1 1 d . . .
H3 H 0.5857 0.1013 0.8206 0.028 Uiso 1 1 calc R . .
C4 C 0.8074(4) 0.04112(17) 0.83542(16) 0.0216(6) Uani 1 1 d . . .
C5 C 0.9929(5) 0.05260(19) 0.8706(2) 0.0338(8) Uani 1 1 d . . .
H5 H 1.0604 0.0084 0.8679 0.041 Uiso 1 1 calc R . .
C6 C 1.0777(5) 0.12868(19) 0.9092(2) 0.0332(8) Uani 1 1 d . . .
H6A H 1.2043 0.1359 0.9334 0.040 Uiso 1 1 calc R . .
C7 C 0.4576(4) -0.23548(18) 0.78962(17) 0.0236(6) Uani 1 1 d . . .
H7 H 0.5783 -0.2474 0.7757 0.028 Uiso 1 1 calc R . .
C8 C 0.3883(4) -0.26301(19) 0.84545(17) 0.0241(6) Uani 1 1 d . . .
H8 H 0.4615 -0.2926 0.8700 0.029 Uiso 1 1 calc R . .
C9 C 0.2108(4) -0.24716(16) 0.86566(15) 0.0174(5) Uani 1 1 d . . .
C10 C 0.1107(4) -0.20232(17) 0.82952(17) 0.0221(6) Uani 1 1 d . . .
H10 H -0.0102 -0.1895 0.8426 0.026 Uiso 1 1 calc R . .
C11 C 0.1894(4) -0.17662(18) 0.77436(17) 0.0230(6) Uani 1 1 d . . .
H11 H 0.1194 -0.1463 0.7495 0.028 Uiso 1 1 calc R . .
C12 C 0.1295(4) -0.27686(15) 0.92570(15) 0.0174(5) Uani 1 1 d . . .
C13 C 0.3800(4) -0.31699(18) 0.59745(18) 0.0258(6) Uani 1 1 d . . .
H13 H 0.3417 -0.3239 0.6427 0.031 Uiso 1 1 calc R . .
C14 C 0.3601(5) -0.38381(19) 0.53583(19) 0.0299(7) Uani 1 1 d . . .
C15 C 0.4105(4) -0.3713(2) 0.47002(18) 0.0300(7) Uani 1 1 d . . .
H15 H 0.3940 -0.4149 0.4260 0.036 Uiso 1 1 calc R . .
C16 C 0.4847(4) -0.2959(2) 0.46779(17) 0.0272(7) Uani 1 1 d . . .
H16 H 0.5209 -0.2875 0.4228 0.033 Uiso 1 1 calc R . .
C17 C 0.5054(4) -0.23276(18) 0.53250(16) 0.0214(6) Uani 1 1 d . . .
C18 C 0.5864(4) -0.14999(18) 0.53781(16) 0.0205(6) Uani 1 1 d . . .
C19 C 0.6554(4) -0.1263(2) 0.47951(17) 0.0266(7) Uani 1 1 d . . .
H19 H 0.6546 -0.1641 0.4325 0.032 Uiso 1 1 calc R . .
C20 C 0.7260(4) -0.0465(2) 0.49066(18) 0.0281(7) Uani 1 1 d . . .
H20 H 0.7730 -0.0297 0.4508 0.034 Uiso 1 1 calc R . .
C21 C 0.7286(4) 0.00882(19) 0.55906(17) 0.0235(6) Uani 1 1 d . . .
C22 C 0.6560(4) -0.01997(18) 0.61490(16) 0.0210(6) Uani 1 1 d . . .
H22 H 0.6536 0.0169 0.6622 0.025 Uiso 1 1 calc R . .
C23 C 0.2832(6) -0.4643(2) 0.5423(2) 0.0413(9) Uani 1 1 d . . .
H23A H 0.2696 -0.5038 0.4933 0.062 Uiso 1 1 calc R . .
H23B H 0.1585 -0.4620 0.5604 0.062 Uiso 1 1 calc R . .
H23C H 0.3712 -0.4796 0.5774 0.062 Uiso 1 1 calc R . .
C24 C 0.8054(4) 0.09567(19) 0.57442(19) 0.0285(7) Uani 1 1 d . . .
H24A H 0.9330 0.1066 0.6026 0.043 Uiso 1 1 calc R . .
H24B H 0.7208 0.1284 0.6036 0.043 Uiso 1 1 calc R . .
H24C H 0.8127 0.1086 0.5271 0.043 Uiso 1 1 calc R . .
C25 C 1.2955(4) 0.42824(17) 1.11217(16) 0.0203(6) Uani 1 1 d . . .
H25 H 1.2876 0.3876 1.1367 0.024 Uiso 1 1 calc R . .
C26 C 1.3828(4) 0.50457(18) 1.15224(17) 0.0227(6) Uani 1 1 d . . .
C27 C 1.3873(4) 0.56315(18) 1.11488(18) 0.0250(6) Uani 1 1 d . . .
H27 H 1.4449 0.6162 1.1403 0.030 Uiso 1 1 calc R . .
C28 C 1.3089(4) 0.54488(17) 1.04131(18) 0.0234(6) Uani 1 1 d . . .
H28 H 1.3100 0.5851 1.0162 0.028 Uiso 1 1 calc R . .
C29 C 1.2279(4) 0.46624(17) 1.00438(16) 0.0185(6) Uani 1 1 d . . .
C30 C 1.1486(4) 0.43808(17) 0.92482(16) 0.0188(6) Uani 1 1 d . . .
C31 C 1.1330(4) 0.48781(18) 0.87900(17) 0.0231(6) Uani 1 1 d . . .
H31 H 1.1736 0.5436 0.8983 0.028 Uiso 1 1 calc R . .
C32 C 1.0579(4) 0.4551(2) 0.80513(18) 0.0267(7) Uani 1 1 d . . .
H32 H 1.0449 0.4887 0.7735 0.032 Uiso 1 1 calc R . .
C33 C 1.0011(4) 0.3733(2) 0.77702(17) 0.0255(6) Uani 1 1 d . . .
C34 C 1.0228(4) 0.32776(18) 0.82613(17) 0.0236(6) Uani 1 1 d . . .
H34 H 0.9860 0.2716 0.8077 0.028 Uiso 1 1 calc R . .
C35 C 1.4653(5) 0.5221(2) 1.23252(17) 0.0292(7) Uani 1 1 d . . .
H35A H 1.5524 0.5726 1.2473 0.044 Uiso 1 1 calc R . .
H35B H 1.5351 0.4789 1.2386 0.044 Uiso 1 1 calc R . .
H35C H 1.3621 0.5264 1.2639 0.044 Uiso 1 1 calc R . .
C36 C 0.9179(5) 0.3339(2) 0.69713(19) 0.0362(8) Uani 1 1 d . . .
H36A H 0.9173 0.3742 0.6699 0.054 Uiso 1 1 calc R . .
H36B H 0.7871 0.3086 0.6954 0.054 Uiso 1 1 calc R . .
H36C H 0.9951 0.2934 0.6741 0.054 Uiso 1 1 calc R . .
C37 C 0.1419(5) -0.0312(2) 0.6709(2) 0.0342(8) Uani 1 1 d . . .
H37A H 0.0824 -0.0346 0.7151 0.051 Uiso 1 1 calc R . .
H37B H 0.0509 -0.0168 0.6361 0.051 Uiso 1 1 calc R . .
H37C H 0.2548 0.0095 0.6857 0.051 Uiso 1 1 calc R . .
Cl1 Cl 0.36666(10) 0.20607(4) 0.73481(4) 0.02360(16) Uani 1 1 d . . .
O7 O 0.4821(4) 0.14904(15) 0.69984(13) 0.0390(6) Uani 1 1 d . . .
O8 O 0.1787(4) 0.16693(16) 0.7328(2) 0.0578(9) Uani 1 1 d . . .
O9 O 0.3582(5) 0.26657(16) 0.69740(15) 0.0481(7) Uani 1 1 d . . .
O10 O 0.4452(4) 0.24312(15) 0.81140(13) 0.0374(6) Uani 1 1 d . . .
Cl2 Cl 0.11754(12) 0.39708(5) 0.31711(4) 0.02997(18) Uani 1 1 d D . .
O11 O 0.0924(9) 0.4785(3) 0.3471(4) 0.047(2) Uani 0.503(5) 1 d PDU A 1
O12 O -0.0019(7) 0.3465(3) 0.3425(3) 0.0351(13) Uani 0.503(5) 1 d PDU A 1
O13 O 0.3155(7) 0.3926(4) 0.3425(4) 0.081(2) Uani 0.503(5) 1 d PDU A 1
O14 O 0.1017(10) 0.3798(3) 0.2381(3) 0.067(2) Uani 0.503(5) 1 d PDU A 1
O11A O 0.1708(8) 0.4799(3) 0.3454(3) 0.0366(17) Uani 0.497(5) 1 d PDU A 2
O12A O 0.1154(10) 0.3631(3) 0.3806(3) 0.065(2) Uani 0.497(5) 1 d PDU A 2
O13A O 0.2252(8) 0.3585(3) 0.2665(3) 0.0498(16) Uani 0.497(5) 1 d PDU A 2
O14A O -0.0856(6) 0.3827(3) 0.2845(3) 0.0567(18) Uani 0.497(5) 1 d PDU A 2
O1S O 0.0709(4) 0.23519(16) 0.42596(15) 0.0398(6) Uani 1 1 d . . .
H1S H 0.0840 0.2676 0.4006 0.060 Uiso 1 1 calc R . .
C1S C 0.0384(5) 0.2765(3) 0.4992(2) 0.0446(9) Uani 1 1 d . . .
H3S1 H 0.1021 0.2536 0.5354 0.067 Uiso 1 1 calc R . .
H3S2 H -0.0988 0.2711 0.5025 0.067 Uiso 1 1 calc R . .
H3S3 H 0.0896 0.3331 0.5103 0.067 Uiso 1 1 calc R . .
O2S O 0.3739(10) 1.0625(3) 0.0392(3) 0.0750(14) Uani 0.693(6) 1 d PDU B 1
H2S H 0.4931 1.0695 0.0492 0.113 Uiso 0.693(6) 1 calc PR B 1
C2S C 0.3080(14) 0.9787(4) -0.0037(4) 0.0785(15) Uani 0.693(6) 1 d PDU B 1
H2S1 H 0.3143 0.9725 -0.0568 0.118 Uiso 0.693(6) 1 calc PR B 1
H2S2 H 0.1762 0.9637 0.0040 0.118 Uiso 0.693(6) 1 calc PR B 1
H2S3 H 0.3897 0.9441 0.0133 0.118 Uiso 0.693(6) 1 calc PR B 1
C3S C 0.541(3) 1.0043(8) 0.0430(7) 0.0767(15) Uani 0.307(6) 1 d PDU B -2
H3S4 H 0.5641 0.9957 0.0923 0.115 Uiso 0.307(6) 1 calc PR B -2
H3S5 H 0.4280 1.0311 0.0406 0.115 Uiso 0.307(6) 1 calc PR B -2
H3S6 H 0.6518 1.0377 0.0347 0.115 Uiso 0.307(6) 1 calc PR B -2
O3S O 0.510(2) 0.9281(7) -0.0138(6) 0.0775(16) Uani 0.307(6) 1 d PDU B -2
H3S H 0.5516 0.8933 0.0040 0.116 Uiso 0.307(6) 1 calc PR B -2

loop_
_atom_site_aniso_label
_atom_site_aniso_U_11
_atom_site_aniso_U_22
_atom_site_aniso_U_33
_atom_site_aniso_U_23
_atom_site_aniso_U_13
_atom_site_aniso_U_12
Cu1 0.01545(17) 0.01835(18) 0.01694(18) 0.00667(13) 0.00459(13) 0.00135(13)
Cu2 0.01728(18) 0.01704(17) 0.01625(18) 0.00622(13) 0.00196(13) 0.00015(13)
O1 0.0205(10) 0.0185(10) 0.0199(10) 0.0064(8) 0.0022(8) 0.0008(8)
O2 0.0260(12) 0.0204(11) 0.0537(16) 0.0063(10) -0.0044(11) 0.0052(9)
O3 0.0176(10) 0.0213(10) 0.0191(10) 0.0078(8) 0.0039(8) 0.0005(8)
O4 0.0216(10) 0.0243(10) 0.0243(11) 0.0130(9) 0.0048(8) 0.0035(8)
O5 0.0162(10) 0.0363(12) 0.0279(12) 0.0114(10) 0.0019(9) 0.0031(9)
O6 0.0195(11) 0.0358(13) 0.0380(13) 0.0010(11) 0.0045(10) 0.0048(10)
N1 0.0226(12) 0.0206(12) 0.0189(12) 0.0080(10) 0.0004(10) 0.0009(10)
N2 0.0175(11) 0.0192(11) 0.0204(12) 0.0074(9) 0.0041(9) 0.0014(9)
N3 0.0158(11) 0.0260(13) 0.0206(12) 0.0067(10) 0.0055(9) 0.0035(9)
N4 0.0113(10) 0.0258(12) 0.0195(12) 0.0101(10) 0.0035(9) 0.0029(9)
N5 0.0147(11) 0.0182(11) 0.0225(12) 0.0070(9) 0.0057(9) 0.0017(9)
N6 0.0178(12) 0.0218(12) 0.0211(12) 0.0097(10) 0.0063(9) 0.0051(9)
C1 0.0193(14) 0.0212(14) 0.0235(14) 0.0090(12) 0.0032(11) -0.0004(11)
C2 0.0221(15) 0.0227(15) 0.0244(15) 0.0033(12) 0.0013(12) 0.0067(12)
C3 0.0199(14) 0.0243(15) 0.0241(15) 0.0060(12) -0.0021(12) 0.0033(11)
C4 0.0237(15) 0.0204(14) 0.0210(14) 0.0079(11) 0.0007(11) 0.0012(11)
C5 0.0247(16) 0.0222(16) 0.052(2) 0.0095(15) -0.0070(15) 0.0040(13)
C6 0.0234(16) 0.0256(16) 0.047(2) 0.0090(15) -0.0094(14) 0.0018(13)
C7 0.0182(14) 0.0285(15) 0.0291(16) 0.0138(13) 0.0084(12) 0.0063(12)
C8 0.0188(14) 0.0310(16) 0.0293(16) 0.0164(13) 0.0064(12) 0.0092(12)
C9 0.0175(13) 0.0167(13) 0.0175(13) 0.0055(10) 0.0016(10) -0.0004(10)
C10 0.0195(14) 0.0245(15) 0.0264(15) 0.0114(12) 0.0075(12) 0.0068(11)
C11 0.0223(15) 0.0261(15) 0.0265(15) 0.0139(12) 0.0075(12) 0.0086(12)
C12 0.0186(13) 0.0133(12) 0.0183(13) 0.0033(10) 0.0014(11) -0.0019(10)
C13 0.0273(16) 0.0236(15) 0.0269(16) 0.0061(12) 0.0082(13) 0.0040(12)
C14 0.0249(16) 0.0271(16) 0.0338(18) 0.0013(13) 0.0078(13) 0.0028(13)
C15 0.0247(16) 0.0333(17) 0.0247(16) -0.0035(13) 0.0039(13) 0.0025(13)
C16 0.0206(15) 0.0388(18) 0.0200(15) 0.0042(13) 0.0029(12) 0.0050(13)
C17 0.0135(13) 0.0314(16) 0.0199(14) 0.0070(12) 0.0016(11) 0.0070(11)
C18 0.0134(13) 0.0316(16) 0.0170(13) 0.0074(12) 0.0010(10) 0.0045(11)
C19 0.0222(15) 0.0427(19) 0.0171(14) 0.0106(13) 0.0034(12) 0.0072(13)
C20 0.0226(15) 0.0463(19) 0.0243(16) 0.0226(14) 0.0080(12) 0.0067(14)
C21 0.0145(13) 0.0335(16) 0.0298(16) 0.0192(13) 0.0050(12) 0.0073(12)
C22 0.0158(13) 0.0285(15) 0.0224(14) 0.0120(12) 0.0035(11) 0.0053(11)
C23 0.052(2) 0.0225(17) 0.045(2) 0.0011(15) 0.0174(18) 0.0014(15)
C24 0.0232(15) 0.0347(17) 0.0365(18) 0.0230(15) 0.0085(13) 0.0054(13)
C25 0.0165(13) 0.0230(14) 0.0215(14) 0.0064(11) 0.0049(11) 0.0007(11)
C26 0.0153(13) 0.0248(15) 0.0257(15) 0.0030(12) 0.0065(11) 0.0004(11)
C27 0.0195(14) 0.0205(14) 0.0327(17) 0.0032(12) 0.0082(12) 0.0003(11)
C28 0.0192(14) 0.0202(14) 0.0339(17) 0.0102(12) 0.0113(12) 0.0036(11)
C29 0.0127(12) 0.0220(14) 0.0244(14) 0.0101(11) 0.0075(11) 0.0040(10)
C30 0.0136(13) 0.0240(14) 0.0224(14) 0.0097(11) 0.0078(11) 0.0049(10)
C31 0.0173(14) 0.0269(15) 0.0308(16) 0.0149(13) 0.0076(12) 0.0054(11)
C32 0.0224(15) 0.0369(17) 0.0304(16) 0.0212(14) 0.0092(13) 0.0107(13)
C33 0.0208(15) 0.0378(17) 0.0231(15) 0.0137(13) 0.0057(12) 0.0109(13)
C34 0.0233(15) 0.0268(15) 0.0224(15) 0.0072(12) 0.0066(12) 0.0072(12)
C35 0.0270(16) 0.0303(17) 0.0243(16) 0.0011(13) 0.0032(13) -0.0050(13)
C36 0.043(2) 0.046(2) 0.0249(17) 0.0158(15) 0.0041(15) 0.0141(16)
C37 0.0306(18) 0.0380(19) 0.047(2) 0.0264(17) 0.0131(15) 0.0167(15)
Cl1 0.0286(4) 0.0236(3) 0.0185(3) 0.0040(3) 0.0030(3) 0.0084(3)
O7 0.0537(16) 0.0439(14) 0.0255(12) 0.0090(11) 0.0128(11) 0.0284(12)
O8 0.0305(14) 0.0349(15) 0.098(3) 0.0041(15) 0.0046(15) 0.0002(11)
O9 0.080(2) 0.0411(15) 0.0334(14) 0.0182(12) 0.0142(14) 0.0285(14)
O10 0.0509(15) 0.0381(14) 0.0199(11) 0.0019(10) -0.0004(10) 0.0118(11)
Cl2 0.0369(4) 0.0256(4) 0.0270(4) 0.0084(3) 0.0046(3) 0.0003(3)
O11 0.065(6) 0.027(3) 0.049(4) 0.011(2) 0.023(4) -0.004(3)
O12 0.038(3) 0.031(2) 0.040(3) 0.016(2) 0.017(2) -0.005(2)
O13 0.046(4) 0.094(5) 0.122(6) 0.060(5) 0.009(4) 0.015(4)
O14 0.105(5) 0.048(3) 0.033(3) 0.006(3) 0.013(3) -0.038(4)
O11A 0.040(4) 0.028(3) 0.034(3) -0.002(2) 0.017(3) -0.013(3)
O12A 0.110(6) 0.041(3) 0.050(4) 0.024(3) 0.009(4) 0.005(4)
O13A 0.057(4) 0.031(3) 0.061(4) 0.003(3) 0.037(3) 0.004(3)
O14A 0.038(3) 0.044(3) 0.069(4) -0.009(3) -0.001(3) -0.003(2)
O1S 0.0308(13) 0.0431(15) 0.0450(15) 0.0132(12) -0.0006(11) 0.0055(11)
C1S 0.0277(18) 0.056(2) 0.047(2) 0.0083(19) 0.0041(16) 0.0086(17)
O2S 0.118(4) 0.079(3) 0.035(2) 0.0347(19) -0.009(2) 0.009(3)
C2S 0.118(4) 0.084(3) 0.038(2) 0.033(2) -0.007(2) 0.008(3)
C3S 0.118(4) 0.080(3) 0.037(2) 0.032(2) -0.010(2) 0.010(3)
O3S 0.118(4) 0.079(3) 0.038(3) 0.029(2) -0.011(2) 0.011(3)

loop_
_atom_type_symbol
_atom_type_description
_atom_type_scat_dispersion_real
_atom_type_scat_dispersion_imag
_atom_type_scat_source
C C 0.0033 0.0016 'International Tables Vol C Tables 4.2.6.8 and 6.1.1.4'
H H 0.0000 0.0000 'International Tables Vol C Tables 4.2.6.8 and 6.1.1.4'
N N 0.0061 0.0033 'International Tables Vol C Tables 4.2.6.8 and 6.1.1.4'
O O 0.0106 0.0060 'International Tables Vol C Tables 4.2.6.8 and 6.1.1.4'
Cl Cl 0.1484 0.1585 'International Tables Vol C Tables 4.2.6.8 and 6.1.1.4'
Cu Cu 0.3201 1.2651 'International Tables Vol C Tables 4.2.6.8 and 6.1.1.4'

loop_
_geom_angle_atom_site_label_1
_geom_angle_atom_site_label_2
_geom_angle_atom_site_label_3
_geom_angle
_geom_angle_site_symmetry_1
_geom_angle_site_symmetry_3
O1 Cu1 N3 168.35(9) . .
O1 Cu1 N2 89.42(9) . .
N3 Cu1 N2 97.24(10) . .
O1 Cu1 N4 91.36(9) . .
N3 Cu1 N4 81.62(10) . .
N2 Cu1 N4 177.58(10) . .
O1 Cu1 O5 94.50(8) . .
N3 Cu1 O5 94.14(9) . .
N2 Cu1 O5 97.17(9) . .
N4 Cu1 O5 85.05(9) . .
O3 Cu2 N5 92.74(9) 2_657 .
O3 Cu2 N1 87.75(9) 2_657 .
N5 Cu2 N1 178.13(10) . .
O3 Cu2 N6 157.96(9) 2_657 .
N5 Cu2 N6 81.33(10) . .
N1 Cu2 N6 97.55(10) . .
O3 Cu2 O6 103.30(9) 2_657 .
N5 Cu2 O6 90.94(9) . .
N1 Cu2 O6 90.70(9) . .
N6 Cu2 O6 98.04(10) . .
C1 O1 Cu1 109.46(18) . .
C12 O3 Cu2 109.11(17) . 2_657
C37 O5 Cu1 120.34(19) . .
C2 N1 C6 117.9(3) . .
C2 N1 Cu2 120.5(2) . .
C6 N1 Cu2 121.2(2) . .
C11 N2 C7 117.6(2) . .
C11 N2 Cu1 119.55(19) . .
C7 N2 Cu1 122.60(19) . .
C13 N3 C17 118.9(3) . .
C13 N3 Cu1 126.7(2) . .
C17 N3 Cu1 114.3(2) . .
C22 N4 C18 119.4(2) . .
C22 N4 Cu1 126.5(2) . .
C18 N4 Cu1 113.96(19) . .
C25 N5 C29 120.0(3) . .
C25 N5 Cu2 124.89(19) . .
C29 N5 Cu2 115.0(2) . .
C34 N6 C30 118.9(3) . .
C34 N6 Cu2 127.6(2) . .
C30 N6 Cu2 113.40(19) . .
O2 C1 O1 125.3(3) . .
O2 C1 C4 120.0(3) . .
O1 C1 C4 114.6(3) . .
N1 C2 C3 123.0(3) . .
C2 C3 C4 119.1(3) . .
C3 C4 C5 118.1(3) . .
C3 C4 C1 121.1(3) . .
C5 C4 C1 120.8(3) . .
C6 C5 C4 119.2(3) . .
N1 C6 C5 122.6(3) . .
N2 C7 C8 122.4(3) . .
C7 C8 C9 119.5(3) . .
C10 C9 C8 118.3(3) . .
C10 C9 C12 120.6(3) . .
C8 C9 C12 121.1(3) . .
C11 C10 C9 118.8(3) . .
N2 C11 C10 123.3(3) . .
O4 C12 O3 123.9(3) . .
O4 C12 C9 119.7(2) . .
O3 C12 C9 116.4(2) . .
N3 C13 C14 123.6(3) . .
C15 C14 C13 116.8(3) . .
C15 C14 C23 123.2(3) . .
C13 C14 C23 120.0(3) . .
C16 C15 C14 120.6(3) . .
C15 C16 C17 118.9(3) . .
N3 C17 C16 121.2(3) . .
N3 C17 C18 114.7(3) . .
C16 C17 C18 124.1(3) . .
N4 C18 C19 120.8(3) . .
N4 C18 C17 115.0(2) . .
C19 C18 C17 124.2(3) . .
C18 C19 C20 119.2(3) . .
C21 C20 C19 120.7(3) . .
C20 C21 C22 116.5(3) . .
C20 C21 C24 122.9(3) . .
C22 C21 C24 120.6(3) . .
N4 C22 C21 123.4(3) . .
N5 C25 C26 122.7(3) . .
C25 C26 C27 117.0(3) . .
C25 C26 C35 120.7(3) . .
C27 C26 C35 122.3(3) . .
C28 C27 C26 120.7(3) . .
C27 C28 C29 118.9(3) . .
N5 C29 C28 120.8(3) . .
N5 C29 C30 115.0(2) . .
C28 C29 C30 124.2(3) . .
N6 C30 C31 121.1(3) . .
N6 C30 C29 114.9(2) . .
C31 C30 C29 123.9(3) . .
C32 C31 C30 119.2(3) . .
C31 C32 C33 120.1(3) . .
C34 C33 C32 117.1(3) . .
C34 C33 C36 120.1(3) . .
C32 C33 C36 122.8(3) . .
N6 C34 C33 123.5(3) . .
O7 Cl1 O8 109.55(17) . .
O7 Cl1 O9 110.41(16) . .
O8 Cl1 O9 109.38(19) . .
O7 Cl1 O10 109.99(15) . .
O8 Cl1 O10 108.70(19) . .
O9 Cl1 O10 108.78(16) . .
O13A Cl2 O12 113.4(3) . .
O13A Cl2 O11A 115.7(3) . .
O12 Cl2 O11A 129.6(3) . .
O13A Cl2 O14 48.2(3) . .
O12 Cl2 O14 114.6(3) . .
O11A Cl2 O14 106.1(4) . .
O13A Cl2 O11 134.5(3) . .
O12 Cl2 O11 112.0(3) . .
O11A Cl2 O11 22.8(3) . .
O14 Cl2 O11 108.2(3) . .
O13A Cl2 O13 61.5(3) . .
O12 Cl2 O13 109.4(3) . .
O11A Cl2 O13 84.8(4) . .
O14 Cl2 O13 106.6(3) . .
O11 Cl2 O13 105.6(3) . .
O13A Cl2 O12A 110.7(3) . .
O12 Cl2 O12A 41.3(3) . .
O11A Cl2 O12A 108.1(3) . .
O14 Cl2 O12A 145.5(3) . .
O11 Cl2 O12A 105.0(4) . .
O13 Cl2 O12A 72.8(3) . .
O13A Cl2 O14A 110.4(3) . .
O12 Cl2 O14A 63.9(3) . .
O11A Cl2 O14A 107.5(3) . .
O14 Cl2 O14A 69.4(4) . .
O11 Cl2 O14A 86.8(4) . .
O13 Cl2 O14A 167.6(3) . .
O12A Cl2 O14A 103.7(3) . .

loop_
_geom_bond_atom_site_label_1
_geom_bond_atom_site_label_2
_geom_bond_distance
_geom_bond_site_symmetry_2
Cu1 O1 1.948(2) .
Cu1 N3 1.995(2) .
Cu1 N2 2.002(2) .
Cu1 N4 2.007(2) .
Cu1 O5 2.273(2) .
Cu2 O3 1.9747(19) 2_657
Cu2 N5 1.986(2) .
Cu2 N1 1.996(2) .
Cu2 N6 2.027(2) .
Cu2 O6 2.250(2) .
O1 C1 1.274(4) .
O2 C1 1.231(4) .
O3 C12 1.273(3) .
O3 Cu2 1.9747(19) 2_657
O4 C12 1.249(3) .
O5 C37 1.433(4) .
N1 C2 1.333(4) .
N1 C6 1.341(4) .
N2 C11 1.343(4) .
N2 C7 1.348(4) .
N3 C13 1.337(4) .
N3 C17 1.353(4) .
N4 C22 1.339(4) .
N4 C18 1.350(4) .
N5 C25 1.342(4) .
N5 C29 1.343(4) .
N6 C34 1.340(4) .
N6 C30 1.349(4) .
C1 C4 1.513(4) .
C2 C3 1.380(4) .
C3 C4 1.381(4) .
C4 C5 1.389(4) .
C5 C6 1.376(5) .
C7 C8 1.377(4) .
C8 C9 1.388(4) .
C9 C10 1.385(4) .
C9 C12 1.501(4) .
C10 C11 1.377(4) .
C13 C14 1.391(4) .
C14 C15 1.385(5) .
C14 C23 1.500(5) .
C15 C16 1.385(5) .
C16 C17 1.389(4) .
C17 C18 1.478(4) .
C18 C19 1.384(4) .
C19 C20 1.389(5) .
C20 C21 1.382(5) .
C21 C22 1.397(4) .
C21 C24 1.504(4) .
C25 C26 1.391(4) .
C26 C27 1.395(4) .
C26 C35 1.504(4) .
C27 C28 1.380(4) .
C28 C29 1.398(4) .
C29 C30 1.477(4) .
C30 C31 1.390(4) .
C31 C32 1.381(4) .
C32 C33 1.390(5) .
C33 C34 1.386(4) .
C33 C36 1.505(4) .
Cl1 O7 1.427(2) .
Cl1 O8 1.427(3) .
Cl1 O9 1.429(3) .
Cl1 O10 1.439(2) .
Cl2 O13A 1.359(4) .
Cl2 O12 1.371(4) .
Cl2 O11A 1.402(5) .
Cl2 O14 1.423(5) .
Cl2 O11 1.427(5) .
Cl2 O13 1.464(5) .
Cl2 O12A 1.473(5) .
Cl2 O14A 1.485(4) .
O1S C1S 1.424(5) .
O2S C2S 1.475(5) .
C3S O3S 1.449(5) .

loop_
_geom_hbond_atom_site_label_D
_geom_hbond_atom_site_label_H
_geom_hbond_atom_site_label_A
_geom_hbond_distance_DH
_geom_hbond_distance_HA
_geom_hbond_distance_DA
_geom_hbond_angle_DHA
_geom_hbond_site_symmetry_A
O5 H5X O1S 0.845(10) 1.856(12) 2.697(3) 174(4) 2_556
O6 H6X O4 0.846(10) 1.975(18) 2.772(3) 157(3) 2_757
O6 H6Y O10 0.846(10) 2.020(13) 2.846(4) 165(4) 1_655
O1S H1S O12A 0.84 1.81 2.610(5) 158.3 .
O1S H1S O12 0.84 2.09 2.881(5) 156.4 .
